data_8000436
loop_
_publ_author_name
'Chu, Xiaotong'
'Lu, Zhuoqun'
'Tang, Baolei'
'Liu, Bin'
'Ye, Kaiqi'
'Zhang, Hongyu'

_publ_section_title
;
 Engineering Mechanical Compliance of an Organic Compound toward Flexible
 Crystal Lasing Media.
;
_journal_name_full 'The journal of physical chemistry letters'
_journal_page_first 5433
_journal_page_last 5438
_journal_paper_doi 10.1021/acs.jpclett.0c01545
_journal_year 2020
_chemical_formula_moiety 'C17 H16 F N O2'
_chemical_formula_sum 'C17 H16 F N O2'
_chemical_formula_weight 285.31
_space_group_crystal_system orthorhombic
_space_group_IT_number 61
_space_group_name_Hall '-P 2ac 2ab'
_space_group_name_H-M_alt 'P b c a'
_atom_sites_solution_hydrogens geom
_atom_sites_solution_primary direct
_atom_sites_solution_secondary difmap
_audit_creation_date 2020-05-05
_audit_creation_method
;
Olex2 1.2
(compiled 2018.05.29 svn.r3508 for OlexSys, GUI svn.r5506)
;
_cell_angle_alpha 90.00
_cell_angle_beta 90.00
_cell_angle_gamma 90.00
_cell_formula_units_Z 8
_cell_length_a 8.4897(6)
_cell_length_b 10.6452(6)
_cell_length_c 30.8917(19)
_cell_measurement_reflns_used 9962
_cell_measurement_temperature 100(2)
_cell_measurement_theta_max 29.66
_cell_measurement_theta_min 3.14
_cell_volume 2791.8(3)
_computing_cell_refinement 'SAINT V8.38A (?, 2016)'
_computing_data_reduction 'SAINT V8.38A (?, 2016)'
_computing_molecular_graphics 'Olex2 (Dolomanov et al., 2009)'
_computing_publication_material 'Olex2 (Dolomanov et al., 2009)'
_computing_structure_refinement 'XL (Sheldrick, 2008)'
_computing_structure_solution 'XS (Sheldrick, 2008)'
_diffrn_ambient_temperature 100.05
_diffrn_measured_fraction_theta_full 0.991
_diffrn_measured_fraction_theta_max 0.991
_diffrn_measurement_device_type 'Bruker APEX-II CCD'
_diffrn_measurement_method '\f and \w scans'
_diffrn_radiation_monochromator graphite
_diffrn_radiation_type MoK\a
_diffrn_radiation_wavelength 0.71073
_diffrn_reflns_av_R_equivalents 0.0400
_diffrn_reflns_av_unetI/netI 0.0242
_diffrn_reflns_limit_h_max 11
_diffrn_reflns_limit_h_min -11
_diffrn_reflns_limit_k_max 14
_diffrn_reflns_limit_k_min -14
_diffrn_reflns_limit_l_max 42
_diffrn_reflns_limit_l_min -42
_diffrn_reflns_number 29378
_diffrn_reflns_theta_full 29.72
_diffrn_reflns_theta_max 29.72
_diffrn_reflns_theta_min 3.14
_diffrn_source 'fine-focus sealed tube'
_exptl_absorpt_coefficient_mu 0.098
_exptl_absorpt_correction_type none
_exptl_crystal_colour green
_exptl_crystal_colour_primary green
_exptl_crystal_density_diffrn 1.358
_exptl_crystal_density_method 'not measured'
_exptl_crystal_description needle
_exptl_crystal_F_000 1200
_refine_diff_density_max 0.881
_refine_diff_density_min -0.372
_refine_diff_density_rms 0.059
_refine_ls_extinction_coef 0.0079(10)
_refine_ls_extinction_expression Fc^*^=kFc[1+0.001xFc^2^\l^3^/sin(2\q)]^-1/4^
_refine_ls_extinction_method SHELXL
_refine_ls_goodness_of_fit_ref 1.063
_refine_ls_hydrogen_treatment constr
_refine_ls_matrix_type full
_refine_ls_number_parameters 194
_refine_ls_number_reflns 3925
_refine_ls_number_restraints 0
_refine_ls_restrained_S_all 1.063
_refine_ls_R_factor_all 0.0672
_refine_ls_R_factor_gt 0.0541
_refine_ls_shift/su_max 0.001
_refine_ls_shift/su_mean 0.000
_refine_ls_structure_factor_coef Fsqd
_refine_ls_weighting_details 'calc w=1/[\s^2^(Fo^2^)+(0.0524P)^2^+3.2202P] where P=(Fo^2^+2Fc^2^)/3'
_refine_ls_weighting_scheme calc
_refine_ls_wR_factor_gt 0.1375
_refine_ls_wR_factor_ref 0.1457
_reflns_number_gt 3276
_reflns_number_total 3925
_reflns_threshold_expression >2sigma(I)
_cod_data_source_file jz0c01545_si_002.cif
_cod_data_source_block 1
_cod_database_code 8000436
_olex2_refinement_description
;
1. Fixed Uiso
 At 1.2 times of:
  All C(H) groups
 At 1.5 times of:
  All C(H,H,H) groups, All O(H) groups
2.a Aromatic/amide H refined with riding coordinates:
 C3(H3A), C4(H4), C7(H7), C10(H10), C11(H11), C12(H12), C14(H14), C15(H15),
 C16(H16)
2.b Idealised Me refined as rotating group:
 C1(H1A,H1B,H1C), C13(H13A,H13B,H13C)
2.c Idealised tetrahedral OH refined as rotating group:
 O3(H3)
;
_olex2_submission_special_instructions 'No special instructions were received'

loop_
_space_group_symop_id
_space_group_symop_operation_xyz
1 'x, y, z'
2 'x+1/2, -y+1/2, -z'
3 '-x, y+1/2, -z+1/2'
4 '-x+1/2, -y, z+1/2'
5 '-x, -y, -z'
6 '-x-1/2, y-1/2, z'
7 'x, -y-1/2, z-1/2'
8 'x-1/2, y, -z-1/2'

loop_
_atom_site_label
_atom_site_type_symbol
_atom_site_fract_x
_atom_site_fract_y
_atom_site_fract_z
_atom_site_U_iso_or_equiv
_atom_site_adp_type
_atom_site_occupancy
_atom_site_calc_flag
_atom_site_disorder_assembly
_atom_site_disorder_group
_atom_site_refinement_flags_posn
N1 N 0.13545(19) 0.50735(14) 0.40406(5) 0.0247(3) Uani 1 d . . .
O2 O 0.15132(14) 0.75960(11) 0.59158(4) 0.0215(3) Uani 1 d . . .
O3 O 0.26901(15) 0.73404(12) 0.66410(4) 0.0243(3) Uani 1 d . . .
H3 H 0.2158 0.7663 0.6440 0.037 Uiso 1 calc . . GR
F4 F 0.68446(16) 0.29237(11) 0.69593(4) 0.0363(3) Uani 1 d . . .
C1 C 0.1967(2) 0.38655(17) 0.38946(6) 0.0245(4) Uani 1 d . . .
H1A H 0.3119 0.3865 0.3918 0.037 Uiso 1 calc . . GR
H1B H 0.1663 0.3727 0.3592 0.037 Uiso 1 calc . . GR
H1C H 0.1533 0.3193 0.4075 0.037 Uiso 1 calc . . GR
C2 C 0.15745(19) 0.54520(15) 0.44581(5) 0.0184(3) Uani 1 d . . .
C3 C 0.2656(2) 0.48177(16) 0.47312(5) 0.0210(3) Uani 1 d . . .
H3A H 0.3233 0.4123 0.4622 0.025 Uiso 1 calc . . R
C4 C 0.28800(19) 0.51961(16) 0.51538(5) 0.0206(3) Uani 1 d . . .
H4 H 0.3614 0.4756 0.5330 0.025 Uiso 1 calc . . R
C5 C 0.20495(18) 0.62176(15) 0.53306(5) 0.0166(3) Uani 1 d . . .
C6 C 0.22584(18) 0.66316(15) 0.57786(5) 0.0173(3) Uani 1 d . . .
C7 C 0.33029(19) 0.59713(15) 0.60681(5) 0.0182(3) Uani 1 d . . .
H7 H 0.3881 0.5267 0.5966 0.022 Uiso 1 calc . . R
C8 C 0.34704(18) 0.63501(16) 0.64902(5) 0.0182(3) Uani 1 d . . .
C9 C 0.45225(18) 0.57342(15) 0.68083(5) 0.0179(3) Uani 1 d . . .
C10 C 0.4827(2) 0.63370(18) 0.72012(5) 0.0238(4) Uani 1 d . . .
H10 H 0.4355 0.7128 0.7260 0.029 Uiso 1 calc . . R
C11 C 0.5817(2) 0.57873(18) 0.75071(6) 0.0290(4) Uani 1 d . . .
H11 H 0.6017 0.6208 0.7773 0.035 Uiso 1 calc . . R
C12 C 0.6513(2) 0.46310(18) 0.74272(6) 0.0264(4) Uani 1 d . . .
H12 H 0.7191 0.4250 0.7634 0.032 Uiso 1 calc . . R
C13 C 0.0317(2) 0.57738(18) 0.37539(5) 0.0253(4) Uani 1 d . . .
H13A H -0.0767 0.5723 0.3862 0.038 Uiso 1 calc . . GR
H13B H 0.0369 0.5415 0.3462 0.038 Uiso 1 calc . . GR
H13C H 0.0650 0.6655 0.3745 0.038 Uiso 1 calc . . GR
C14 C 0.07392(19) 0.64807(15) 0.46359(5) 0.0196(3) Uani 1 d . . .
H14 H 0.0013 0.6930 0.4461 0.024 Uiso 1 calc . . R
C15 C 0.09682(19) 0.68381(15) 0.50611(5) 0.0186(3) Uani 1 d . . .
H15 H 0.0379 0.7522 0.5174 0.022 Uiso 1 calc . . R
C16 C 0.5216(2) 0.45653(16) 0.67243(5) 0.0203(3) Uani 1 d . . .
H16 H 0.5024 0.4137 0.6460 0.024 Uiso 1 calc . . R
C17 C 0.6185(2) 0.40520(16) 0.70367(5) 0.0231(3) Uani 1 d . . .

loop_
_atom_site_aniso_label
_atom_site_aniso_U_11
_atom_site_aniso_U_22
_atom_site_aniso_U_33
_atom_site_aniso_U_23
_atom_site_aniso_U_13
_atom_site_aniso_U_12
N1 0.0322(8) 0.0216(7) 0.0201(7) -0.0031(5) -0.0081(6) 0.0056(6)
O2 0.0230(6) 0.0201(6) 0.0214(6) -0.0014(4) 0.0013(4) 0.0029(5)
O3 0.0287(6) 0.0258(7) 0.0186(5) -0.0003(5) 0.0025(5) 0.0054(5)
F4 0.0520(7) 0.0262(6) 0.0306(6) -0.0018(5) -0.0100(5) 0.0107(5)
C1 0.0283(8) 0.0228(9) 0.0223(8) -0.0041(6) -0.0002(6) -0.0002(7)
C2 0.0204(7) 0.0163(7) 0.0185(7) 0.0008(6) -0.0030(6) -0.0015(6)
C3 0.0232(8) 0.0182(8) 0.0217(7) -0.0019(6) -0.0021(6) 0.0041(6)
C4 0.0200(7) 0.0220(8) 0.0196(7) 0.0006(6) -0.0036(6) 0.0038(6)
C5 0.0163(7) 0.0158(7) 0.0176(7) 0.0015(5) -0.0007(5) -0.0025(5)
C6 0.0164(7) 0.0168(7) 0.0188(7) 0.0013(6) 0.0010(5) -0.0036(6)
C7 0.0190(7) 0.0172(7) 0.0186(7) -0.0003(6) -0.0005(5) -0.0007(6)
C8 0.0179(7) 0.0189(8) 0.0178(7) 0.0024(6) 0.0020(6) -0.0041(6)
C9 0.0186(7) 0.0201(8) 0.0151(6) 0.0020(6) 0.0009(5) -0.0054(6)
C10 0.0263(8) 0.0252(9) 0.0201(7) -0.0028(6) -0.0015(6) -0.0016(7)
C11 0.0326(9) 0.0339(10) 0.0204(7) -0.0049(7) -0.0065(7) -0.0022(8)
C12 0.0286(9) 0.0295(9) 0.0212(8) 0.0030(7) -0.0072(7) -0.0047(7)
C13 0.0284(9) 0.0263(9) 0.0211(8) 0.0013(6) -0.0073(7) 0.0000(7)
C14 0.0213(7) 0.0168(7) 0.0207(7) 0.0022(6) -0.0042(6) 0.0017(6)
C15 0.0202(7) 0.0160(7) 0.0198(7) 0.0012(6) -0.0010(6) 0.0007(6)
C16 0.0269(8) 0.0181(8) 0.0159(7) 0.0011(6) -0.0019(6) -0.0052(6)
C17 0.0299(8) 0.0174(8) 0.0221(8) 0.0024(6) -0.0027(6) -0.0012(7)

loop_
_atom_type_symbol
_atom_type_description
_atom_type_scat_dispersion_real
_atom_type_scat_dispersion_imag
_atom_type_scat_source
C C 0.0033 0.0016 'International Tables Vol C Tables 4.2.6.8 and 6.1.1.4'
H H 0.0000 0.0000 'International Tables Vol C Tables 4.2.6.8 and 6.1.1.4'
F F 0.0171 0.0103 'International Tables Vol C Tables 4.2.6.8 and 6.1.1.4'
N N 0.0061 0.0033 'International Tables Vol C Tables 4.2.6.8 and 6.1.1.4'
O O 0.0106 0.0060 'International Tables Vol C Tables 4.2.6.8 and 6.1.1.4'

loop_
_geom_angle_atom_site_label_1
_geom_angle_atom_site_label_2
_geom_angle_atom_site_label_3
_geom_angle
_geom_angle_site_symmetry_1
_geom_angle_site_symmetry_3
_geom_angle_publ_flag
C2 N1 C1 120.26(14) . . ?
C2 N1 C13 120.48(15) . . ?
C13 N1 C1 118.65(14) . . ?
C8 O3 H3 109.5 . . ?
N1 C1 H1A 109.5 . . ?
N1 C1 H1B 109.5 . . ?
N1 C1 H1C 109.5 . . ?
H1A C1 H1B 109.5 . . ?
H1A C1 H1C 109.5 . . ?
H1B C1 H1C 109.5 . . ?
N1 C2 C3 120.71(15) . . ?
N1 C2 C14 121.79(15) . . ?
C14 C2 C3 117.51(14) . . ?
C2 C3 H3A 119.6 . . ?
C4 C3 C2 120.89(15) . . ?
C4 C3 H3A 119.6 . . ?
C3 C4 H4 119.2 . . ?
C3 C4 C5 121.62(15) . . ?
C5 C4 H4 119.2 . . ?
C4 C5 C6 122.66(14) . . ?
C15 C5 C4 117.45(14) . . ?
C15 C5 C6 119.89(14) . . ?
O2 C6 C5 119.70(14) . . ?
O2 C6 C7 119.36(14) . . ?
C7 C6 C5 120.94(14) . . ?
C6 C7 H7 119.7 . . ?
C8 C7 C6 120.64(15) . . ?
C8 C7 H7 119.7 . . ?
O3 C8 C7 120.96(15) . . ?
O3 C8 C9 114.78(14) . . ?
C7 C8 C9 124.25(15) . . ?
C10 C9 C8 118.98(15) . . ?
C10 C9 C16 119.44(15) . . ?
C16 C9 C8 121.58(14) . . ?
C9 C10 H10 119.7 . . ?
C11 C10 C9 120.52(17) . . ?
C11 C10 H10 119.7 . . ?
C10 C11 H11 119.7 . . ?
C12 C11 C10 120.57(17) . . ?
C12 C11 H11 119.7 . . ?
C11 C12 H12 121.1 . . ?
C17 C12 C11 117.71(16) . . ?
C17 C12 H12 121.1 . . ?
N1 C13 H13A 109.5 . . ?
N1 C13 H13B 109.5 . . ?
N1 C13 H13C 109.5 . . ?
H13A C13 H13B 109.5 . . ?
H13A C13 H13C 109.5 . . ?
H13B C13 H13C 109.5 . . ?
C2 C14 H14 119.6 . . ?
C15 C14 C2 120.77(15) . . ?
C15 C14 H14 119.6 . . ?
C5 C15 H15 119.1 . . ?
C14 C15 C5 121.76(15) . . ?
C14 C15 H15 119.1 . . ?
C9 C16 H16 120.9 . . ?
C17 C16 C9 118.19(15) . . ?
C17 C16 H16 120.9 . . ?
F4 C17 C12 117.96(16) . . ?
F4 C17 C16 118.47(15) . . ?
C16 C17 C12 123.57(17) . . ?

loop_
_geom_bond_atom_site_label_1
_geom_bond_atom_site_label_2
_geom_bond_distance
_geom_bond_site_symmetry_2
_geom_bond_publ_flag
N1 C1 1.459(2) . ?
N1 C2 1.364(2) . ?
N1 C13 1.455(2) . ?
O2 C6 1.2781(19) . ?
O3 H3 0.8400 . ?
O3 C8 1.329(2) . ?
F4 C17 1.347(2) . ?
C1 H1A 0.9800 . ?
C1 H1B 0.9800 . ?
C1 H1C 0.9800 . ?
C2 C3 1.418(2) . ?
C2 C14 1.416(2) . ?
C3 H3A 0.9500 . ?
C3 C4 1.379(2) . ?
C4 H4 0.9500 . ?
C4 C5 1.406(2) . ?
C5 C6 1.463(2) . ?
C5 C15 1.404(2) . ?
C6 C7 1.442(2) . ?
C7 H7 0.9500 . ?
C7 C8 1.372(2) . ?
C8 C9 1.481(2) . ?
C9 C10 1.397(2) . ?
C9 C16 1.401(2) . ?
C10 H10 0.9500 . ?
C10 C11 1.394(3) . ?
C11 H11 0.9500 . ?
C11 C12 1.388(3) . ?
C12 H12 0.9500 . ?
C12 C17 1.383(2) . ?
C13 H13A 0.9800 . ?
C13 H13B 0.9800 . ?
C13 H13C 0.9800 . ?
C14 H14 0.9500 . ?
C14 C15 1.381(2) . ?
C15 H15 0.9500 . ?
C16 H16 0.9500 . ?
C16 C17 1.381(2) . ?

loop_
_geom_torsion_atom_site_label_1
_geom_torsion_atom_site_label_2
_geom_torsion_atom_site_label_3
_geom_torsion_atom_site_label_4
_geom_torsion
_geom_torsion_site_symmetry_1
_geom_torsion_site_symmetry_2
_geom_torsion_site_symmetry_3
_geom_torsion_site_symmetry_4
_geom_torsion_publ_flag
N1 C2 C3 C4 -179.91(16) . . . . ?
N1 C2 C14 C15 179.26(16) . . . . ?
O2 C6 C7 C8 1.7(2) . . . . ?
O3 C8 C9 C10 -11.0(2) . . . . ?
O3 C8 C9 C16 169.00(14) . . . . ?
C1 N1 C2 C3 12.8(3) . . . . ?
C1 N1 C2 C14 -166.95(16) . . . . ?
C2 C3 C4 C5 0.2(3) . . . . ?
C2 C14 C15 C5 1.2(3) . . . . ?
C3 C2 C14 C15 -0.5(2) . . . . ?
C3 C4 C5 C6 179.56(16) . . . . ?
C3 C4 C5 C15 0.4(2) . . . . ?
C4 C5 C6 O2 177.37(15) . . . . ?
C4 C5 C6 C7 -2.2(2) . . . . ?
C4 C5 C15 C14 -1.1(2) . . . . ?
C5 C6 C7 C8 -178.74(14) . . . . ?
C6 C5 C15 C14 179.75(15) . . . . ?
C6 C7 C8 O3 -0.8(2) . . . . ?
C6 C7 C8 C9 -179.55(14) . . . . ?
C7 C8 C9 C10 167.89(16) . . . . ?
C7 C8 C9 C16 -12.1(2) . . . . ?
C8 C9 C10 C11 -179.70(16) . . . . ?
C8 C9 C16 C17 179.89(15) . . . . ?
C9 C10 C11 C12 -0.2(3) . . . . ?
C9 C16 C17 F4 179.46(15) . . . . ?
C9 C16 C17 C12 -0.2(3) . . . . ?
C10 C9 C16 C17 -0.1(2) . . . . ?
C10 C11 C12 C17 -0.1(3) . . . . ?
C11 C12 C17 F4 -179.33(16) . . . . ?
C11 C12 C17 C16 0.3(3) . . . . ?
C13 N1 C2 C3 -176.20(16) . . . . ?
C13 N1 C2 C14 4.0(3) . . . . ?
C14 C2 C3 C4 -0.1(2) . . . . ?
C15 C5 C6 O2 -3.5(2) . . . . ?
C15 C5 C6 C7 176.89(14) . . . . ?
C16 C9 C10 C11 0.3(3) . . . . ?
